data_7250112
loop_
_publ_author_name
'Cao, Lin-Bo'
'Wang, Hao'
'Wang, Tian-Tian'
'Sun, Wen-Bin'

_publ_section_title
;
 Fluorescence quenching-based sensing of ofloxacin using dual-nuclear
 terbium complex
;
_journal_issue 15
_journal_name_full CrystEngComm
_journal_page_first 2366
_journal_page_last 2370
_journal_paper_doi 10.1039/D5CE00165J
_journal_volume 27
_journal_year 2025
_chemical_formula_moiety 'C30 H46 Cl4 N4 O12 Tb2'
_chemical_formula_sum 'C30 H46 Cl4 N4 O12 Tb2'
_chemical_formula_weight 1114.35
_space_group_crystal_system monoclinic
_space_group_IT_number 15
_space_group_name_Hall '-C 2yc'
_space_group_name_H-M_alt 'C 1 2/c 1'
_atom_sites_solution_hydrogens geom
_atom_sites_solution_primary iterative
_audit_creation_date 2024-12-13
_audit_creation_method
;
Olex2 1.5
(compiled 2024.02.16 svn.r378c4104 for OlexSys, GUI svn.r6928)
;
_audit_update_record
;
2024-12-13 deposited with the CCDC.	2025-03-12 downloaded from the CCDC.
;
_cell_angle_alpha 90
_cell_angle_beta 89.952(3)
_cell_angle_gamma 90
_cell_formula_units_Z 4
_cell_length_a 19.6964(7)
_cell_length_b 17.1246(6)
_cell_length_c 12.4454(4)
_cell_measurement_reflns_used 4723
_cell_measurement_temperature 293
_cell_measurement_theta_max 28.9860
_cell_measurement_theta_min 3.8590
_cell_volume 4197.7(2)
_computing_cell_refinement 'CrysAlisPro 1.171.42.81a (Rigaku OD, 2023)'
_computing_data_collection 'CrysAlisPro 1.171.42.81a (Rigaku OD, 2023)'
_computing_data_reduction 'CrysAlisPro 1.171.42.81a (Rigaku OD, 2023)'
_computing_molecular_graphics 'Olex2 1.5 (Dolomanov et al., 2009)'
_computing_publication_material 'Olex2 1.5 (Dolomanov et al., 2009)'
_computing_structure_refinement 'SHELXL 2018/3 (Sheldrick, 2015)'
_computing_structure_solution 'olex2.solve 1.5 (Bourhis et al., 2015)'
_diffrn_ambient_temperature 293
_diffrn_detector 'CCD plate'
_diffrn_detector_area_resol_mean 16.1954
_diffrn_detector_type Eos
_diffrn_measured_fraction_theta_full 0.941
_diffrn_measured_fraction_theta_max 0.941
_diffrn_measurement_details
;
List of Runs (angles in degrees, time in seconds):

  # Type    Start    End  Width  t~exp~   \w     \q     \k     \f   Frames
#--------------------------------------------------------------------------
  1  \w    -46.00 -12.00   1.00    2.75    --  -16.83 112.00  87.00   34
  2  \w     28.00  82.00   1.00    2.75    --   17.22  19.00 -15.00   54
  3  \w    -78.00   0.00   1.00    2.75    --  -16.83 -57.00  30.00   78
  4  \w     36.00  64.00   1.00    2.75    --   17.22 178.00 -30.00   28
;
_diffrn_measurement_device 'four-circle diffractometer'
_diffrn_measurement_device_type 'Xcalibur, Eos'
_diffrn_measurement_method '\w scans'
_diffrn_orient_matrix_type 'CrysAlisPro convention (1999,Acta A55,543-557)'
_diffrn_orient_matrix_UB_11 -0.0010427000
_diffrn_orient_matrix_UB_12 -0.0280541000
_diffrn_orient_matrix_UB_13 0.0418995000
_diffrn_orient_matrix_UB_21 -0.0078694000
_diffrn_orient_matrix_UB_22 0.0299444000
_diffrn_orient_matrix_UB_23 0.0372408000
_diffrn_orient_matrix_UB_31 -0.0351216000
_diffrn_orient_matrix_UB_32 -0.0059038000
_diffrn_orient_matrix_UB_33 -0.0097035000
_diffrn_radiation_monochromator graphite
_diffrn_radiation_probe x-ray
_diffrn_radiation_type MoK\a
_diffrn_radiation_wavelength 0.71073
_diffrn_reflns_av_R_equivalents 0.0266
_diffrn_reflns_av_unetI/netI 0.0370
_diffrn_reflns_Laue_measured_fraction_full 0.941
_diffrn_reflns_Laue_measured_fraction_max 0.941
_diffrn_reflns_limit_h_max 22
_diffrn_reflns_limit_h_min -21
_diffrn_reflns_limit_k_max 19
_diffrn_reflns_limit_k_min -17
_diffrn_reflns_limit_l_max 10
_diffrn_reflns_limit_l_min -14
_diffrn_reflns_number 7062
_diffrn_reflns_point_group_measured_fraction_full 0.941
_diffrn_reflns_point_group_measured_fraction_max 0.941
_diffrn_reflns_theta_full 24.407
_diffrn_reflns_theta_max 24.407
_diffrn_reflns_theta_min 3.552
_diffrn_source 'fine-focus sealed X-ray tube'
_diffrn_source_type 'Enhance (Mo) X-ray Source'
_exptl_absorpt_coefficient_mu 3.655
_exptl_absorpt_correction_T_max 1.00000
_exptl_absorpt_correction_T_min 0.30438
_exptl_absorpt_correction_type multi-scan
_exptl_absorpt_process_details
;
CrysAlisPro 1.171.42.81a (Rigaku Oxford Diffraction, 2023)
Empirical absorption correction using spherical harmonics,
implemented in SCALE3 ABSPACK scaling algorithm.
;
_exptl_crystal_colour 'clear light colourless'
_exptl_crystal_colour_lustre clear
_exptl_crystal_colour_modifier light
_exptl_crystal_colour_primary colourless
_exptl_crystal_density_diffrn 1.763
_exptl_crystal_description block
_exptl_crystal_F_000 2192
_exptl_crystal_size_max 0.1
_exptl_crystal_size_mid 0.1
_exptl_crystal_size_min 0.1
_refine_diff_density_max 0.622
_refine_diff_density_min -0.662
_refine_diff_density_rms 0.093
_refine_ls_extinction_method none
_refine_ls_goodness_of_fit_ref 1.045
_refine_ls_hydrogen_treatment constr
_refine_ls_matrix_type full
_refine_ls_number_parameters 241
_refine_ls_number_reflns 3234
_refine_ls_number_restraints 18
_refine_ls_restrained_S_all 1.049
_refine_ls_R_factor_all 0.0326
_refine_ls_R_factor_gt 0.0249
_refine_ls_shift/su_max 0.001
_refine_ls_shift/su_mean 0.000
_refine_ls_structure_factor_coef Fsqd
_refine_ls_weighting_details 'w=1/[\s^2^(Fo^2^)+(0.0251P)^2^] where P=(Fo^2^+2Fc^2^)/3'
_refine_ls_weighting_scheme calc
_refine_ls_wR_factor_gt 0.0543
_refine_ls_wR_factor_ref 0.0568
_reflns_Friedel_coverage 0.000
_reflns_number_gt 2793
_reflns_number_total 3234
_reflns_threshold_expression 'I > 2\s(I)'
_cod_data_source_file d5ce00165j2.cif
_cod_data_source_block 1
_cod_depositor_comments 'Adding full bibliography for 7250112.cif.'
_cod_database_code 7250112
_shelx_shelxl_version_number 2018/3
_shelx_space_group_comment
;
The symmetry employed for this shelxl refinement is uniquely defined
by the following loop, which should always be used as a source of
symmetry information in preference to the above space-group names.
They are only intended as comments.
;
_shelx_estimated_absorpt_t_max 0.711
_shelx_estimated_absorpt_t_min 0.711
_reflns_odcompleteness_completeness 91.75
_reflns_odcompleteness_iscentric 1
_reflns_odcompleteness_theta 26.32
_olex2_refinement_description
;
1. Fixed Uiso
 At 1.2 times of:
  All C(H) groups
 At 1.5 times of:
  All C(H,H,H) groups
2. Uiso/Uaniso restraints and constraints
C14 \\sim N2 \\sim C13 \\sim C15: within 2A with sigma of 0.01 and sigma for
terminal atoms of 0.02 within 2A
3.a Aromatic/amide H refined with riding coordinates:
 C13(H13), C3(H3), C7(H7), C10(H10), C1(H1)
3.b Idealised Me refined as rotating group:
 C9(H9A,H9B,H9C), C8(H8A,H8B,H8C), C15(H15A,H15B,H15C), C14(H14A,H14B,H14C),
 C12(H12A,H12B,H12C), C11(H11A,H11B,H11C)
;
_olex2_submission_special_instructions 'No special instructions were received'
_oxdiff_exptl_absorpt_empirical_details
;
Empirical correction (ABSPACK) includes:
- Absorption correction using spherical harmonics
- Frame scaling
;
_oxdiff_exptl_absorpt_empirical_full_max 2.473
_oxdiff_exptl_absorpt_empirical_full_min 0.613

loop_
_space_group_symop_operation_xyz
'x, y, z'
'-x, y, -z+1/2'
'x+1/2, y+1/2, z'
'-x+1/2, y+1/2, -z+1/2'
'-x, -y, -z'
'x, -y, z-1/2'
'-x+1/2, -y+1/2, -z'
'x+1/2, -y+1/2, z-1/2'

loop_
_atom_site_label
_atom_site_type_symbol
_atom_site_fract_x
_atom_site_fract_y
_atom_site_fract_z
_atom_site_U_iso_or_equiv
_atom_site_adp_type
_atom_site_occupancy
_atom_site_site_symmetry_order
_atom_site_calc_flag
_atom_site_refinement_flags_posn
_atom_site_refinement_flags_adp
_atom_site_refinement_flags_occupancy
_atom_site_disorder_assembly
_atom_site_disorder_group
Tb1 Tb 0.66028(2) 0.20207(2) 0.47732(2) 0.02292(8) Uani 1 1 d . . . . .
Cl1 Cl 0.70390(6) 0.05626(6) 0.51419(10) 0.0451(3) Uani 1 1 d . . . . .
Cl2 Cl 0.53783(5) 0.15552(7) 0.42166(11) 0.0482(3) Uani 1 1 d . . . . .
O2 O 0.72649(12) 0.28678(14) 0.5787(2) 0.0259(7) Uani 1 1 d . . . . .
O1 O 0.59752(13) 0.31928(16) 0.5628(2) 0.0319(7) Uani 1 1 d . . . . .
O4 O 0.64644(16) 0.29969(17) 0.3489(3) 0.0413(8) Uani 1 1 d . . . . .
O5 O 0.80853(13) 0.35285(17) 0.7168(2) 0.0343(7) Uani 1 1 d . . . . .
O3 O 0.62580(17) 0.17719(18) 0.6565(3) 0.0473(9) Uani 1 1 d . . . . .
O6 O 0.55474(17) 0.5076(2) 0.8811(3) 0.0663(12) Uani 1 1 d . . . . .
C5 C 0.70010(19) 0.3363(2) 0.6498(3) 0.0251(9) Uani 1 1 d . . . . .
C6 C 0.63104(19) 0.3550(2) 0.6452(3) 0.0264(10) Uani 1 1 d . . . . .
N2 N 0.6621(2) 0.3678(2) 0.1977(3) 0.0454(10) Uani 1 1 d . U . . .
C4 C 0.7406(2) 0.3713(2) 0.7271(3) 0.0283(10) Uani 1 1 d . . . . .
C13 C 0.6829(3) 0.3361(3) 0.2870(4) 0.0468(13) Uani 1 1 d . U . . .
H13 H 0.728478 0.341606 0.304879 0.056 Uiso 1 1 calc R U . . .
C9 C 0.5289(2) 0.3422(3) 0.5439(4) 0.0495(14) Uani 1 1 d . . . . .
H9A H 0.512889 0.318334 0.478904 0.074 Uiso 1 1 calc R U . . .
H9B H 0.526604 0.397994 0.537036 0.074 Uiso 1 1 calc R U . . .
H9C H 0.501068 0.325763 0.603067 0.074 Uiso 1 1 calc R U . . .
N1 N 0.5920(2) 0.1185(3) 0.8085(4) 0.0571(13) Uani 1 1 d . . . . .
C3 C 0.7131(2) 0.4216(2) 0.8018(3) 0.0340(11) Uani 1 1 d . . . . .
H3 H 0.740329 0.444289 0.854200 0.041 Uiso 1 1 calc R U . . .
C7 C 0.6030(2) 0.4057(2) 0.7188(4) 0.0341(11) Uani 1 1 d . . . . .
H7 H 0.557134 0.418155 0.715298 0.041 Uiso 1 1 calc R U . . .
C2 C 0.6435(2) 0.4380(2) 0.7977(4) 0.0361(11) Uani 1 1 d . . . . .
C10 C 0.6048(2) 0.1204(3) 0.7063(4) 0.0493(13) Uani 1 1 d . . . . .
H10 H 0.597338 0.074833 0.667538 0.059 Uiso 1 1 calc R U . . .
C1 C 0.6137(3) 0.4916(3) 0.8756(4) 0.0483(13) Uani 1 1 d . . . . .
H1 H 0.642838 0.515150 0.924639 0.058 Uiso 1 1 calc R U . . .
C8 C 0.8518(2) 0.3702(3) 0.8043(4) 0.0590(15) Uani 1 1 d . . . . .
H8A H 0.897759 0.357583 0.785350 0.088 Uiso 1 1 calc R U . . .
H8B H 0.838342 0.339914 0.865637 0.088 Uiso 1 1 calc R U . . .
H8C H 0.848601 0.424740 0.821126 0.088 Uiso 1 1 calc R U . . .
C15 C 0.7098(3) 0.4117(4) 0.1311(5) 0.085(2) Uani 1 1 d . U . . .
H15A H 0.752105 0.417087 0.168505 0.127 Uiso 1 1 calc R U . . .
H15B H 0.691409 0.462463 0.116228 0.127 Uiso 1 1 calc R U . . .
H15C H 0.717117 0.384290 0.064800 0.127 Uiso 1 1 calc R U . . .
C14 C 0.5929(3) 0.3634(4) 0.1632(6) 0.094(2) Uani 1 1 d . U . . .
H14A H 0.589479 0.328435 0.103170 0.141 Uiso 1 1 calc R U . . .
H14B H 0.577514 0.414360 0.142301 0.141 Uiso 1 1 calc R U . . .
H14C H 0.565205 0.344373 0.221144 0.141 Uiso 1 1 calc R U . . .
C12 C 0.5689(4) 0.0470(4) 0.8627(6) 0.109(3) Uani 1 1 d . . . . .
H12A H 0.561787 0.006673 0.810383 0.163 Uiso 1 1 calc R U . . .
H12B H 0.527149 0.057320 0.899900 0.163 Uiso 1 1 calc R U . . .
H12C H 0.602744 0.030403 0.913282 0.163 Uiso 1 1 calc R U . . .
C11 C 0.6025(5) 0.1853(5) 0.8729(6) 0.120(3) Uani 1 1 d . . . . .
H11A H 0.619304 0.227179 0.829036 0.180 Uiso 1 1 calc R U . . .
H11B H 0.634964 0.173520 0.928017 0.180 Uiso 1 1 calc R U . . .
H11C H 0.560307 0.200595 0.905344 0.180 Uiso 1 1 calc R U . . .

loop_
_atom_site_aniso_label
_atom_site_aniso_U_11
_atom_site_aniso_U_22
_atom_site_aniso_U_33
_atom_site_aniso_U_23
_atom_site_aniso_U_13
_atom_site_aniso_U_12
Tb1 0.02254(12) 0.02514(12) 0.02110(13) 0.00004(9) -0.00058(9) 0.00031(8)
Cl1 0.0552(7) 0.0330(6) 0.0471(8) 0.0076(6) 0.0046(6) 0.0113(5)
Cl2 0.0304(6) 0.0608(8) 0.0534(8) -0.0127(7) -0.0001(6) -0.0087(5)
O2 0.0213(14) 0.0294(16) 0.0272(17) -0.0085(13) 0.0030(13) 0.0011(11)
O1 0.0212(15) 0.0364(17) 0.0382(19) -0.0081(14) -0.0030(14) 0.0048(12)
O4 0.048(2) 0.0397(18) 0.036(2) 0.0130(16) 0.0098(17) 0.0043(14)
O5 0.0260(15) 0.0479(19) 0.0289(18) -0.0147(15) -0.0086(14) 0.0051(13)
O3 0.071(2) 0.0375(18) 0.034(2) 0.0059(16) 0.0162(18) -0.0023(16)
O6 0.051(2) 0.063(2) 0.084(3) -0.034(2) 0.032(2) -0.0008(18)
C5 0.029(2) 0.027(2) 0.019(2) -0.0029(19) 0.0037(19) 0.0001(17)
C6 0.024(2) 0.028(2) 0.027(2) -0.003(2) 0.001(2) -0.0035(17)
N2 0.055(2) 0.050(2) 0.032(2) 0.015(2) -0.011(2) 0.0007(19)
C4 0.030(2) 0.034(2) 0.021(2) 0.0011(19) 0.001(2) -0.0009(18)
C13 0.045(3) 0.047(3) 0.048(3) -0.002(3) -0.003(3) 0.006(2)
C9 0.033(3) 0.045(3) 0.071(4) -0.012(3) -0.012(3) 0.011(2)
N1 0.067(3) 0.062(3) 0.042(3) 0.025(2) 0.025(2) 0.021(2)
C3 0.041(3) 0.038(3) 0.023(2) -0.010(2) -0.002(2) -0.0039(19)
C7 0.028(2) 0.031(2) 0.043(3) -0.003(2) 0.012(2) 0.0002(19)
C2 0.043(3) 0.031(2) 0.034(3) -0.008(2) 0.017(2) -0.002(2)
C10 0.059(3) 0.046(3) 0.043(3) 0.003(3) 0.013(3) 0.007(2)
C1 0.057(3) 0.039(3) 0.048(3) -0.014(2) 0.021(3) -0.008(2)
C8 0.046(3) 0.088(4) 0.042(3) -0.021(3) -0.010(3) -0.002(3)
C15 0.100(5) 0.089(5) 0.065(4) 0.023(4) 0.022(4) -0.008(4)
C14 0.084(5) 0.107(6) 0.090(5) 0.012(5) -0.033(4) -0.005(4)
C12 0.136(6) 0.093(5) 0.097(6) 0.065(5) 0.070(5) 0.044(4)
C11 0.169(8) 0.138(8) 0.052(5) -0.012(5) 0.043(5) -0.011(6)

loop_
_atom_type_symbol
_atom_type_description
_atom_type_scat_dispersion_real
_atom_type_scat_dispersion_imag
_atom_type_scat_source
C C 0.0033 0.0016 'International Tables Vol C Tables 4.2.6.8 and 6.1.1.4'
H H 0.0000 0.0000 'International Tables Vol C Tables 4.2.6.8 and 6.1.1.4'
Cl Cl 0.1484 0.1585 'International Tables Vol C Tables 4.2.6.8 and 6.1.1.4'
N N 0.0061 0.0033 'International Tables Vol C Tables 4.2.6.8 and 6.1.1.4'
O O 0.0106 0.0060 'International Tables Vol C Tables 4.2.6.8 and 6.1.1.4'
Tb Tb -0.1723 4.1537 'International Tables Vol C Tables 4.2.6.8 and 6.1.1.4'

loop_
_geom_angle_atom_site_label_1
_geom_angle_atom_site_label_2
_geom_angle_atom_site_label_3
_geom_angle
_geom_angle_site_symmetry_1
_geom_angle_site_symmetry_3
_geom_angle_publ_flag
Cl1 Tb1 Tb1 94.35(3) . 7_656 ?
Cl2 Tb1 Tb1 170.45(3) . 7_656 ?
Cl2 Tb1 Cl1 93.26(4) . . ?
Cl2 Tb1 O5 82.25(6) . 7_656 ?
O2 Tb1 Tb1 32.30(6) 7_656 7_656 ?
O2 Tb1 Tb1 32.62(6) . 7_656 ?
O2 Tb1 Cl1 79.73(7) 7_656 . ?
O2 Tb1 Cl1 107.97(7) . . ?
O2 Tb1 Cl2 147.82(6) . . ?
O2 Tb1 Cl2 144.88(7) 7_656 . ?
O2 Tb1 O2 64.92(10) . 7_656 ?
O2 Tb1 O1 120.90(8) 7_656 . ?
O2 Tb1 O1 63.92(8) . . ?
O2 Tb1 O4 89.45(10) . . ?
O2 Tb1 O5 62.65(9) 7_656 7_656 ?
O2 Tb1 O5 125.70(9) . 7_656 ?
O2 Tb1 O3 124.49(11) 7_656 . ?
O2 Tb1 O3 76.23(10) . . ?
O1 Tb1 Tb1 92.65(6) . 7_656 ?
O1 Tb1 Cl1 143.70(7) . . ?
O1 Tb1 Cl2 84.58(7) . . ?
O1 Tb1 O5 139.19(9) . 7_656 ?
O4 Tb1 Tb1 84.53(8) . 7_656 ?
O4 Tb1 Cl1 145.48(8) . . ?
O4 Tb1 Cl2 85.93(8) . . ?
O4 Tb1 O2 81.34(10) . 7_656 ?
O4 Tb1 O1 70.66(10) . . ?
O4 Tb1 O5 70.00(10) . 7_656 ?
O4 Tb1 O3 137.85(11) . . ?
O5 Tb1 Tb1 94.06(6) 7_656 7_656 ?
O5 Tb1 Cl1 75.69(7) 7_656 . ?
O3 Tb1 Tb1 101.34(8) . 7_656 ?
O3 Tb1 Cl1 76.29(8) . . ?
O3 Tb1 Cl2 86.06(9) . . ?
O3 Tb1 O1 67.41(10) . . ?
O3 Tb1 O5 148.86(10) . 7_656 ?
Tb1 O2 Tb1 115.08(10) . 7_656 ?
C5 O2 Tb1 122.7(2) . . ?
C5 O2 Tb1 121.1(2) . 7_656 ?
C6 O1 Tb1 115.2(2) . . ?
C6 O1 C9 117.3(3) . . ?
C9 O1 Tb1 126.8(3) . . ?
C13 O4 Tb1 136.8(3) . . ?
C4 O5 Tb1 112.8(2) . 7_656 ?
C4 O5 C8 117.7(3) . . ?
C8 O5 Tb1 129.3(2) . 7_656 ?
C10 O3 Tb1 135.7(3) . . ?
O2 C5 C6 119.8(4) . . ?
O2 C5 C4 120.8(3) . . ?
C4 C5 C6 119.3(4) . . ?
O1 C6 C5 113.6(3) . . ?
O1 C6 C7 126.0(4) . . ?
C7 C6 C5 120.4(4) . . ?
C13 N2 C15 119.7(5) . . ?
C13 N2 C14 122.3(5) . . ?
C14 N2 C15 118.0(5) . . ?
O5 C4 C5 113.2(3) . . ?
C3 C4 O5 125.9(4) . . ?
C3 C4 C5 120.8(4) . . ?
O4 C13 N2 124.4(5) . . ?
O4 C13 H13 117.8 . . ?
N2 C13 H13 117.8 . . ?
O1 C9 H9A 109.5 . . ?
O1 C9 H9B 109.5 . . ?
O1 C9 H9C 109.5 . . ?
H9A C9 H9B 109.5 . . ?
H9A C9 H9C 109.5 . . ?
H9B C9 H9C 109.5 . . ?
C10 N1 C12 122.1(6) . . ?
C10 N1 C11 120.5(5) . . ?
C11 N1 C12 117.3(5) . . ?
C4 C3 H3 120.5 . . ?
C4 C3 C2 119.1(4) . . ?
C2 C3 H3 120.5 . . ?
C6 C7 H7 120.2 . . ?
C6 C7 C2 119.6(4) . . ?
C2 C7 H7 120.2 . . ?
C3 C2 C1 119.7(4) . . ?
C7 C2 C3 120.7(4) . . ?
C7 C2 C1 119.5(4) . . ?
O3 C10 N1 125.6(5) . . ?
O3 C10 H10 117.2 . . ?
N1 C10 H10 117.2 . . ?
O6 C1 C2 125.0(5) . . ?
O6 C1 H1 117.5 . . ?
C2 C1 H1 117.5 . . ?
O5 C8 H8A 109.5 . . ?
O5 C8 H8B 109.5 . . ?
O5 C8 H8C 109.5 . . ?
H8A C8 H8B 109.5 . . ?
H8A C8 H8C 109.5 . . ?
H8B C8 H8C 109.5 . . ?
N2 C15 H15A 109.5 . . ?
N2 C15 H15B 109.5 . . ?
N2 C15 H15C 109.5 . . ?
H15A C15 H15B 109.5 . . ?
H15A C15 H15C 109.5 . . ?
H15B C15 H15C 109.5 . . ?
N2 C14 H14A 109.5 . . ?
N2 C14 H14B 109.5 . . ?
N2 C14 H14C 109.5 . . ?
H14A C14 H14B 109.5 . . ?
H14A C14 H14C 109.5 . . ?
H14B C14 H14C 109.5 . . ?
N1 C12 H12A 109.5 . . ?
N1 C12 H12B 109.5 . . ?
N1 C12 H12C 109.5 . . ?
H12A C12 H12B 109.5 . . ?
H12A C12 H12C 109.5 . . ?
H12B C12 H12C 109.5 . . ?
N1 C11 H11A 109.5 . . ?
N1 C11 H11B 109.5 . . ?
N1 C11 H11C 109.5 . . ?
H11A C11 H11B 109.5 . . ?
H11A C11 H11C 109.5 . . ?
H11B C11 H11C 109.5 . . ?

loop_
_geom_bond_atom_site_label_1
_geom_bond_atom_site_label_2
_geom_bond_distance
_geom_bond_site_symmetry_2
_geom_bond_publ_flag
Tb1 Tb1 3.9382(4) 7_656 ?
Tb1 Cl1 2.6803(11) . ?
Tb1 Cl2 2.6333(11) . ?
Tb1 O2 2.344(2) 7_656 ?
Tb1 O2 2.324(3) . ?
Tb1 O1 2.586(3) . ?
Tb1 O4 2.329(3) . ?
Tb1 O5 2.664(3) 7_656 ?
Tb1 O3 2.369(3) . ?
O2 C5 1.332(4) . ?
O1 C6 1.365(5) . ?
O1 C9 1.427(5) . ?
O4 C13 1.224(5) . ?
O5 C4 1.381(4) . ?
O5 C8 1.414(5) . ?
O3 C10 1.225(5) . ?
O6 C1 1.196(5) . ?
C5 C6 1.398(5) . ?
C5 C4 1.386(6) . ?
C6 C7 1.377(5) . ?
N2 C13 1.303(6) . ?
N2 C15 1.460(6) . ?
N2 C14 1.431(7) . ?
C4 C3 1.378(5) . ?
C13 H13 0.9300 . ?
C9 H9A 0.9600 . ?
C9 H9B 0.9600 . ?
C9 H9C 0.9600 . ?
N1 C10 1.296(6) . ?
N1 C12 1.470(7) . ?
N1 C11 1.412(8) . ?
C3 H3 0.9300 . ?
C3 C2 1.400(6) . ?
C7 H7 0.9300 . ?
C7 C2 1.382(6) . ?
C2 C1 1.457(6) . ?
C10 H10 0.9300 . ?
C1 H1 0.9300 . ?
C8 H8A 0.9600 . ?
C8 H8B 0.9600 . ?
C8 H8C 0.9600 . ?
C15 H15A 0.9600 . ?
C15 H15B 0.9600 . ?
C15 H15C 0.9600 . ?
C14 H14A 0.9600 . ?
C14 H14B 0.9600 . ?
C14 H14C 0.9600 . ?
C12 H12A 0.9600 . ?
C12 H12B 0.9600 . ?
C12 H12C 0.9600 . ?
C11 H11A 0.9600 . ?
C11 H11B 0.9600 . ?
C11 H11C 0.9600 . ?

loop_
_geom_torsion_atom_site_label_1
_geom_torsion_atom_site_label_2
_geom_torsion_atom_site_label_3
_geom_torsion_atom_site_label_4
_geom_torsion
_geom_torsion_site_symmetry_1
_geom_torsion_site_symmetry_2
_geom_torsion_site_symmetry_3
_geom_torsion_site_symmetry_4
_geom_torsion_publ_flag
Tb1 O2 C5 C6 -18.0(5) . . . . ?
Tb1 O2 C5 C6 149.1(3) 7_656 . . . ?
Tb1 O2 C5 C4 163.6(3) . . . . ?
Tb1 O2 C5 C4 -29.3(5) 7_656 . . . ?
Tb1 O1 C6 C5 16.6(4) . . . . ?
Tb1 O1 C6 C7 -164.2(3) . . . . ?
Tb1 O4 C13 N2 154.4(4) . . . . ?
Tb1 O5 C4 C5 18.6(4) 7_656 . . . ?
Tb1 O5 C4 C3 -158.6(3) 7_656 . . . ?
Tb1 O3 C10 N1 175.9(3) . . . . ?
O2 C5 C6 O1 -1.1(5) . . . . ?
O2 C5 C6 C7 179.6(4) . . . . ?
O2 C5 C4 O5 3.6(5) . . . . ?
O2 C5 C4 C3 -179.0(4) . . . . ?
O1 C6 C7 C2 -179.5(4) . . . . ?
O5 C4 C3 C2 176.1(4) . . . . ?
C5 C6 C7 C2 -0.3(6) . . . . ?
C5 C4 C3 C2 -1.0(6) . . . . ?
C6 C5 C4 O5 -174.8(3) . . . . ?
C6 C5 C4 C3 2.6(6) . . . . ?
C6 C7 C2 C3 1.9(6) . . . . ?
C6 C7 C2 C1 -179.9(4) . . . . ?
C4 C5 C6 O1 177.3(3) . . . . ?
C4 C5 C6 C7 -2.0(6) . . . . ?
C4 C3 C2 C7 -1.3(6) . . . . ?
C4 C3 C2 C1 -179.5(4) . . . . ?
C9 O1 C6 C5 -172.6(4) . . . . ?
C9 O1 C6 C7 6.7(6) . . . . ?
C3 C2 C1 O6 -177.5(5) . . . . ?
C7 C2 C1 O6 4.3(7) . . . . ?
C8 O5 C4 C5 -165.8(4) . . . . ?
C8 O5 C4 C3 17.0(6) . . . . ?
C15 N2 C13 O4 178.5(5) . . . . ?
C14 N2 C13 O4 0.5(8) . . . . ?
C12 N1 C10 O3 -178.0(5) . . . . ?
C11 N1 C10 O3 -0.4(9) . . . . ?
